data_2010341
loop_
_publ_author_name
'Kopf, J\"urgen'
'Maelger, Harald'
'Thiemann, Carolin'
'Margaretha, Paul'

_publ_section_title
(6a\a,6b\b,12b\b,12c\a)-6a,6b,12b,12c-Tetrahydrocyclobuta[1,2-<i>c</i>:4,3-<i>c</i>']di[1]benzothiopyran-6,7-dione
_journal_issue 12
_journal_name_full 'Acta Crystallographica Section C'
_journal_page_first 1922
_journal_page_last 1924
_journal_paper_doi 10.1107/S0108270194005482
_journal_volume 50
_journal_year 1994
_chemical_formula_sum 'C18 H12 O2 S2'
_chemical_formula_weight 324.40
_chemical_melting_point 512.5(5)
_chemical_name_systematic
;
(6a\a,6b\b,12b\b,12c\a)-6a,6b,12b,12c-tetrahydrocyclobuta[1,2-c:4,3-c']
bis[1]benzothiopyran-6,7-dione
;
_space_group_IT_number 170
_symmetry_cell_setting hexagonal
_symmetry_space_group_name_Hall 'P 65'
_symmetry_space_group_name_H-M 'P 65'
_audit_creation_method SHELXL
_cell_angle_alpha 90.00
_cell_angle_beta 90.00
_cell_angle_gamma 120.00
_cell_formula_units_Z 12
_cell_length_a 9.9360(10)
_cell_length_b 9.9360(10)
_cell_length_c 52.270(10)
_cell_measurement_reflns_used 25
_cell_measurement_temperature 293.0(10)
_cell_measurement_theta_max 48.2
_cell_measurement_theta_min 42.6
_cell_volume 4469.0(11)
_computing_cell_refinement 'Enraf-Nonius CAD4'
_computing_data_collection 'Enraf-Nonius CAD4'
_computing_data_reduction 'CADSHEL (Kopf, 1987)'
_computing_molecular_graphics 'SCHAKAL88 (Keller, 1988)'
_computing_publication_material 'CIF2TEX (Kopf, 1992a); FCF2FOC (Kopf, 1992b)'
_computing_structure_refinement 'SHELXL93 (Sheldrick, 1993)'
_computing_structure_solution 'SHELXS86 (Sheldrick, 1990)'
_diffrn_ambient_temperature 293.0(10)
_diffrn_measurement_device 'Enraf-Nonius CAD4 4-circle diffractometer'
_diffrn_measurement_method '2\q/\w scans'
_diffrn_radiation_monochromator graphite
_diffrn_radiation_source 'fine-focus sealed tube'
_diffrn_radiation_type CuK\a
_diffrn_radiation_wavelength 1.54178
_diffrn_reflns_av_R_equivalents 0.1757
_diffrn_reflns_av_sigmaI/netI 0.0859
_diffrn_reflns_limit_h_max 10
_diffrn_reflns_limit_h_min 0
_diffrn_reflns_limit_k_max 10
_diffrn_reflns_limit_k_min 0
_diffrn_reflns_limit_l_max 65
_diffrn_reflns_limit_l_min -65
_diffrn_reflns_number 8937
_diffrn_reflns_theta_max 76.5
_diffrn_reflns_theta_min 2.25
_diffrn_standards_decay_% 3
_diffrn_standards_interval_time '120 min'
_diffrn_standards_number 3
_exptl_absorpt_coefficient_mu 3.269
_exptl_absorpt_correction_type none
_exptl_crystal_colour 'pale yellow'
_exptl_crystal_density_diffrn 1.446
_exptl_crystal_description 'transparent blocks'
_exptl_crystal_F_000 2016
_exptl_crystal_size_max 0.60
_exptl_crystal_size_mid 0.30
_exptl_crystal_size_min 0.30
_refine_diff_density_max 0.373
_refine_diff_density_min -0.317
_refine_ls_abs_structure_details 'Flack (1983)'
_refine_ls_abs_structure_Flack 0.00(2)
_refine_ls_extinction_coef \c=0.0000(2)
_refine_ls_extinction_method 'F~c~^*^ = kF~c~[1+0.001\cF~c~^2^\l^3^/sin(2\q)]^-1/4^'
_refine_ls_goodness_of_fit_all 1.045
_refine_ls_goodness_of_fit_obs 0.996
_refine_ls_matrix_type full
_refine_ls_number_parameters 422
_refine_ls_number_reflns 6272
_refine_ls_number_restraints 1
_refine_ls_restrained_S_all 1.070
_refine_ls_restrained_S_obs 0.996
_refine_ls_R_factor_all 0.0784
_refine_ls_R_factor_obs 0.0663
_refine_ls_shift/esd_max -3.108
_refine_ls_shift/esd_mean 0.032
_refine_ls_structure_factor_coef Fsqd
_refine_ls_weighting_scheme
;calc w=1/[\s^2^(F~o~^2^)+(0.1273P)^2^ +1.6383P] where
P=(F~o~^2^+2F~c~^2^)/3
;
_refine_ls_wR_factor_all 0.2100
_refine_ls_wR_factor_obs 0.1817
_reflns_number_observed 5463
_reflns_number_total 6275
_reflns_observed_criterion >2\s(I)
_cod_data_source_file se1053.cif
_cod_data_source_block dime
_cod_depositor_comments
;
The following automatic conversions were performed:

'_chemical_melting_point' value '512-513 K' was changed to '512.5(5)'
- the average value was taken and precision was estimated.

Automatic conversion script
Id: cif_fix_values 1646 2011-03-28 12:23:43Z adriana 

The following automatic conversions were performed:

'_chemical_melting_point' value '512-513 K' was changed to '512.5(5)'
- the average value was taken and precision was estimated.

Automatic conversion script
Id: cif_fix_values 1715 2011-07-08 13:25:40Z adriana 
;
_cod_original_cell_volume 4469.0(10)
_cod_database_code 2010341

loop_
_symmetry_equiv_pos_as_xyz
'x, y, z'
'-y, x-y, z+2/3'
'-x+y, -x, z+1/3'
'-x, -y, z+1/2'
'y, -x+y, z+1/6'
'x-y, x, z+5/6'

loop_
_atom_site_aniso_label
_atom_site_aniso_U_11
_atom_site_aniso_U_22
_atom_site_aniso_U_33
_atom_site_aniso_U_12
_atom_site_aniso_U_13
_atom_site_aniso_U_23
S1 0.1121(12) 0.0745(8) 0.1088(12) 0.0683(9) -0.0236(9) -0.0104(8)
S2 0.0614(6) 0.0802(8) 0.0801(8) 0.0460(6) 0.0046(5) -0.0040(6)
O1 0.130(4) 0.064(2) 0.078(3) 0.045(2) 0.020(3) 0.019(2)
O2 0.070(2) 0.088(3) 0.113(4) 0.032(2) 0.033(2) 0.003(2)
C1 0.076(3) 0.060(2) 0.069(3) 0.041(2) 0.012(2) 0.001(2)
C2 0.120(5) 0.076(3) 0.054(3) 0.064(3) 0.011(3) 0.007(2)
C3 0.088(3) 0.078(3) 0.061(3) 0.064(3) -0.003(2) -0.003(2)
C4 0.102(4) 0.129(5) 0.073(4) 0.093(5) 0.001(3) 0.003(3)
C5 0.067(3) 0.118(5) 0.074(4) 0.055(3) 0.008(2) 0.010(3)
C6 0.062(3) 0.096(4) 0.084(4) 0.040(3) 0.011(3) 0.020(3)
C7 0.060(3) 0.075(3) 0.097(4) 0.042(2) 0.005(3) 0.015(3)
C8 0.069(3) 0.070(3) 0.055(2) 0.048(2) 0.001(2) 0.003(2)
C9 0.062(2) 0.055(2) 0.065(3) 0.038(2) 0.010(2) 0.003(2)
C11 0.059(2) 0.049(2) 0.072(3) 0.025(2) 0.010(2) -0.002(2)
C12 0.051(2) 0.057(2) 0.091(4) 0.021(2) 0.011(2) -0.002(2)
C13 0.050(2) 0.057(2) 0.058(2) 0.028(2) -0.010(2) -0.009(2)
C14 0.064(3) 0.064(3) 0.071(3) 0.032(2) -0.014(2) -0.005(2)
C15 0.078(3) 0.073(3) 0.076(4) 0.031(3) -0.011(3) 0.016(3)
C16 0.076(3) 0.086(4) 0.068(4) 0.034(3) 0.010(3) 0.004(3)
C17 0.063(3) 0.082(3) 0.062(3) 0.039(2) 0.010(2) 0.002(2)
C18 0.049(2) 0.062(2) 0.050(2) 0.029(2) -0.003(2) -0.009(2)
C19 0.056(2) 0.059(2) 0.056(2) 0.035(2) 0.007(2) 0.000(2)
S51 0.0788(8) 0.0764(8) 0.0706(8) 0.0383(7) 0.0077(6) -0.0073(6)
S52 0.1089(11) 0.0588(6) 0.0692(8) 0.0403(7) 0.0259(7) 0.0083(5)
O51 0.089(3) 0.072(2) 0.116(4) 0.028(2) 0.007(2) -0.043(2)
O52 0.087(3) 0.049(2) 0.096(3) 0.027(2) 0.011(2) 0.010(2)
C51 0.060(2) 0.044(2) 0.073(3) 0.029(2) 0.000(2) -0.002(2)
C52 0.062(3) 0.054(2) 0.100(4) 0.031(2) -0.001(3) -0.015(2)
C53 0.056(2) 0.051(2) 0.079(3) 0.031(2) 0.002(2) 0.007(2)
C54 0.058(3) 0.070(3) 0.096(4) 0.036(2) 0.012(3) 0.026(3)
C55 0.053(3) 0.081(3) 0.114(5) 0.034(3) 0.009(3) 0.040(3)
C56 0.054(2) 0.050(2) 0.119(5) 0.015(2) -0.012(3) 0.011(3)
C57 0.054(2) 0.048(2) 0.095(4) 0.026(2) -0.005(2) 0.000(2)
C58 0.046(2) 0.048(2) 0.068(3) 0.025(2) -0.002(2) 0.005(2)
C59 0.049(2) 0.041(2) 0.067(3) 0.024(2) 0.001(2) 0.001(2)
C61 0.051(2) 0.047(2) 0.064(3) 0.022(2) -0.001(2) -0.007(2)
C62 0.054(2) 0.047(2) 0.066(3) 0.019(2) 0.007(2) 0.004(2)
C63 0.052(2) 0.054(2) 0.060(2) 0.024(2) 0.001(2) -0.009(2)
C64 0.057(2) 0.069(3) 0.072(3) 0.030(2) 0.003(2) -0.018(2)
C65 0.065(3) 0.065(3) 0.079(3) 0.041(2) -0.013(2) -0.019(2)
C66 0.084(3) 0.057(2) 0.087(4) 0.046(2) -0.010(3) -0.005(2)
C67 0.066(3) 0.056(2) 0.071(3) 0.036(2) 0.001(2) 0.008(2)
C68 0.046(2) 0.046(2) 0.063(2) 0.024(2) -0.002(2) -0.004(2)
C69 0.055(2) 0.048(2) 0.056(2) 0.030(2) -0.001(2) 0.001(2)

loop_
_atom_site_label
_atom_site_fract_x
_atom_site_fract_y
_atom_site_fract_z
_atom_site_U_iso_or_equiv
_atom_site_thermal_displace_type
_atom_site_calc_flag
_atom_site_refinement_flags
_atom_site_occupancy
_atom_site_disorder_group
_atom_site_type_symbol
S1 1.1579(2) -0.1056(2) 0.70268(4) 0.0888(5) Uani d . 1 . S
S2 0.73510(10) 0.1658(2) 0.66093(3) 0.0692(3) Uani d . 1 . S
O1 0.8662(6) -0.2775(5) 0.70780(10) 0.0920(10) Uani d . 1 . O
O2 0.5992(5) -0.0665(5) 0.69150(10) 0.0940(10) Uani d . 1 . O
C1 0.9244(6) -0.0205(6) 0.69880(10) 0.0660(10) Uani d . 1 . C
H1 0.8788(6) 0.0017(6) 0.71370(11) 0.14(3) Uiso calc R 1 . H
C2 0.9654(9) -0.1443(7) 0.70400(10) 0.077(2) Uani d . 1 . C
C3 1.2764(7) 0.0961(6) 0.69750(10) 0.0660(10) Uani d . 1 . C
C4 1.4353(8) 0.1562(9) 0.70230(10) 0.085(2) Uani d . 1 . C
H4 1.4731(8) 0.0912(9) 0.70714(12) 0.061(14) Uiso calc R 1 . H
C5 1.5351(7) 0.3153(9) 0.69960(10) 0.082(2) Uani d . 1 . C
H5 1.6401(7) 0.3567(9) 0.70323(13) 0.081(19) Uiso calc R 1 . H
C6 1.4827(7) 0.4126(8) 0.69160(10) 0.080(2) Uani d . 1 . C
H6 1.5516(7) 0.5181(8) 0.68929(13) 0.12(3) Uiso calc R 1 . H
C7 1.3254(6) 0.3505(7) 0.68720(10) 0.0740(10) Uani d . 1 . C
H7 1.2886(6) 0.4154(7) 0.68180(14) 0.11(2) Uiso calc R 1 . H
C8 1.2216(6) 0.1938(6) 0.69070(10) 0.0590(10) Uani d . 1 . C
C9 1.0511(5) 0.1290(5) 0.68540(10) 0.0570(10) Uani d . 1 . C
H9 1.0267(5) 0.2119(5) 0.68842(10) 0.052(12) Uiso calc R 1 . H
C11 0.8241(6) -0.0559(5) 0.67450(10) 0.0610(10) Uani d . 1 . C
H11 0.7759(6) -0.1653(5) 0.66939(10) 0.13(3) Uiso calc R 1 . H
C12 0.7077(6) -0.0032(6) 0.67720(10) 0.0690(10) Uani d . 1 . C
C13 0.8745(5) 0.2037(5) 0.63710(10) 0.0540(10) Uani d . 1 . C
C14 0.8797(6) 0.2983(6) 0.61640(10) 0.0660(10) Uani d . 1 . C
H14 0.8115(6) 0.3368(6) 0.61590(11) 0.054(13) Uiso calc R 1 . H
C15 0.9835(7) 0.3324(7) 0.59740(10) 0.079(2) Uani d . 1 . C
H15 0.9859(7) 0.3939(7) 0.58384(13) 0.068(15) Uiso calc R 1 . H
C16 1.0866(7) 0.2773(8) 0.59790(10) 0.079(2) Uani d . 1 . C
H16 1.1614(7) 0.3057(8) 0.58516(12) 0.13(3) Uiso calc R 1 . H
C17 1.0774(6) 0.1809(7) 0.61710(10) 0.0680(10) Uani d . 1 . C
H17 1.1413(6) 0.1375(7) 0.61651(11) 0.070(16) Uiso calc R 1 . H
C18 0.9766(5) 0.1450(5) 0.63760(10) 0.0530(10) Uani d . 1 . C
C19 0.9756(5) 0.0486(5) 0.65950(10) 0.0540(10) Uani d . 1 . C
H19 1.0211(5) -0.0142(5) 0.65399(9) 0.052(12) Uiso calc R 1 . H
S51 1.0390(2) -0.5520(2) 0.72434(3) 0.0755(4) Uani d . 1 . S
S52 0.6399(2) -0.5912(2) 0.82387(3) 0.0796(4) Uani d . 1 . S
O51 0.8047(6) -0.8159(5) 0.73470(10) 0.098(2) Uani d . 1 . O
O52 0.6427(5) -0.8351(4) 0.81020(10) 0.0800(10) Uani d . 1 . O
C51 0.8778(5) -0.6551(5) 0.77160(10) 0.0570(10) Uani d . 1 . C
H51 0.8963(5) -0.7174(5) 0.78414(10) 0.048(12) Uiso calc R 1 . H
C52 0.8925(6) -0.6930(6) 0.74460(10) 0.0710(10) Uani d . 1 . C
C53 1.1611(5) -0.3943(5) 0.74460(10) 0.0600(10) Uani d . 1 . C
C54 1.3087(6) -0.2939(6) 0.73540(10) 0.0730(10) Uani d . 1 . C
H54 1.3388(6) -0.3141(6) 0.71970(13) 0.081(19) Uiso calc R 1 . H
C55 1.4112(6) -0.1659(7) 0.7490(2) 0.082(2) Uani d . 1 . C
H55 1.5093(6) -0.0977(7) 0.74245(15) 0.17(4) Uiso calc R 1 . H
C56 1.3662(6) -0.1393(6) 0.77280(10) 0.079(2) Uani d . 1 . C
H56 1.4353(6) -0.0532(6) 0.78235(14) 0.058(14) Uiso calc R 1 . H
C57 1.2185(5) -0.2405(5) 0.78250(10) 0.0660(10) Uani d . 1 . C
H57 1.1899(5) -0.2232(5) 0.79857(12) 0.063(15) Uiso calc R 1 . H
C58 1.1136(5) -0.3682(5) 0.76790(10) 0.0530(10) Uani d . 1 . C
C59 0.9581(5) -0.4784(4) 0.77850(10) 0.0520(10) Uani d . 1 . C
H59 0.9653(5) -0.4696(4) 0.79720(10) 0.051(12) Uiso calc R 1 . H
C61 0.7208(5) -0.6593(5) 0.77530(10) 0.0550(10) Uani d . 1 . C
H61 0.6425(5) -0.7211(5) 0.76240(9) 0.27(7) Uiso calc R 1 . H
C62 0.6666(5) -0.7109(5) 0.80300(10) 0.0590(10) Uani d . 1 . C
C63 0.6755(5) -0.4245(5) 0.80630(10) 0.0560(10) Uani d . 1 . C
C64 0.6219(6) -0.3335(6) 0.81800(10) 0.0660(10) Uani d . 1 . C
H64 0.5700(6) -0.3637(6) 0.83360(11) 0.068(16) Uiso calc R 1 . H
C65 0.6464(6) -0.1987(6) 0.80630(10) 0.0660(10) Uani d . 1 . C
H65 0.6121(6) -0.1371(6) 0.81407(11) 0.057(13) Uiso calc R 1 . H
C66 0.7232(7) -0.1546(6) 0.78270(10) 0.0720(10) Uani d . 1 . C
H66 0.7397(7) -0.0643(6) 0.77458(12) 0.062(15) Uiso calc R 1 . H
C67 0.7747(6) -0.2490(6) 0.77150(10) 0.0620(10) Uani d . 1 . C
H67 0.8257(6) -0.2207(6) 0.75582(11) 0.09(2) Uiso calc R 1 . H
C68 0.7511(4) -0.3832(5) 0.78330(10) 0.0510(10) Uani d . 1 . C
C69 0.8050(5) -0.4825(5) 0.77030(10) 0.0510(10) Uani d . 1 . C
H69 0.8083(5) -0.4649(5) 0.75178(9) 0.056(14) Uiso calc R 1 . H

loop_
_atom_type_symbol
_atom_type_description
_atom_type_scat_dispersion_real
_atom_type_scat_dispersion_imag
_atom_type_scat_source
C C 0.0181 0.0091 'International Tables Vol C Tables 4.2.6.8 and 6.1.1.4'
H H 0.0000 0.0000 'International Tables Vol C Tables 4.2.6.8 and 6.1.1.4'
O O 0.0492 0.0322 'International Tables Vol C Tables 4.2.6.8 and 6.1.1.4'
S S 0.3331 0.5567 'International Tables Vol C Tables 4.2.6.8 and 6.1.1.4'

loop_
_geom_angle_atom_site_label_1
_geom_angle_atom_site_label_2
_geom_angle_atom_site_label_3
_geom_angle
_geom_angle_publ_flag
C2 S1 C3 106.9(3) yes
C13 S2 C12 105.9(2) yes
C2 C1 C11 111.7(4) yes
C2 C1 C9 116.3(4) yes
C11 C1 C9 88.3(4) yes
C2 C1 H1 112.8(3) ?
C11 C1 H1 112.8(2) ?
C9 C1 H1 112.8(2) ?
O1 C2 C1 121.4(6) yes
O1 C2 S1 116.7(5) yes
C1 C2 S1 121.8(5) yes
C8 C3 C4 120.2(6) yes
C8 C3 S1 124.4(4) yes
C4 C3 S1 115.2(4) yes
C5 C4 C3 118.5(5) ?
C5 C4 H4 120.7(3) ?
C3 C4 H4 120.8(3) ?
C6 C5 C4 121.7(6) ?
C6 C5 H5 119.1(4) ?
C4 C5 H5 119.1(3) ?
C5 C6 C7 118.6(6) ?
C5 C6 H6 120.7(4) ?
C7 C6 H6 120.7(4) ?
C8 C7 C6 121.3(5) ?
C8 C7 H7 119.4(3) ?
C6 C7 H7 119.3(4) ?
C3 C8 C7 119.5(5) yes
C3 C8 C9 120.2(5) yes
C7 C8 C9 120.2(4) yes
C8 C9 C1 121.9(4) yes
C8 C9 C19 121.8(4) yes
C1 C9 C19 87.0(4) yes
C8 C9 H9 108.1(2) ?
C1 C9 H9 108.1(2) ?
C19 C9 H9 108.0(2) ?
C12 C11 C1 111.5(4) yes
C12 C11 C19 118.4(4) yes
C1 C11 C19 87.8(4) yes
C12 C11 H11 112.3(3) ?
C1 C11 H11 112.3(2) ?
C19 C11 H11 112.3(2) ?
O2 C12 C11 121.7(5) yes
O2 C12 S2 117.8(4) yes
C11 C12 S2 120.4(4) yes
C18 C13 C14 119.8(5) yes
C18 C13 S2 123.6(4) yes
C14 C13 S2 116.5(4) yes
C15 C14 C13 119.9(5) ?
C15 C14 H14 120.1(3) ?
C13 C14 H14 120.1(3) ?
C14 C15 C16 121.0(5) ?
C14 C15 H15 119.5(3) ?
C16 C15 H15 119.5(4) ?
C17 C16 C15 119.3(6) ?
C17 C16 H16 120.4(4) ?
C15 C16 H16 120.4(4) ?
C16 C17 C18 122.6(5) ?
C16 C17 H17 118.7(4) ?
C18 C17 H17 118.7(3) ?
C17 C18 C13 117.3(5) yes
C17 C18 C19 122.1(4) yes
C13 C18 C19 120.6(4) yes
C18 C19 C11 120.8(4) yes
C18 C19 C9 119.4(4) yes
C11 C19 C9 87.8(4) yes
C18 C19 H19 109.0(2) ?
C11 C19 H19 109.0(2) ?
C9 C19 H19 109.0(2) ?
C53 S51 C52 105.7(3) yes
C62 S52 C63 106.8(2) yes
C52 C51 C61 109.7(4) yes
C52 C51 C59 116.3(4) yes
C61 C51 C59 86.8(3) yes
C52 C51 H51 113.7(3) ?
C61 C51 H51 113.7(2) ?
C59 C51 H51 113.7(3) ?
O51 C52 C51 123.4(6) yes
O51 C52 S51 115.8(5) yes
C51 C52 S51 120.7(4) yes
C54 C53 C58 120.7(5) yes
C54 C53 S51 116.1(5) yes
C58 C53 S51 123.2(4) yes
C55 C54 C53 121.3(6) ?
C55 C54 H54 119.3(4) ?
C53 C54 H54 119.4(4) ?
C54 C55 C56 118.7(5) ?
C54 C55 H55 120.6(4) ?
C56 C55 H55 120.6(3) ?
C57 C56 C55 120.7(6) ?
C57 C56 H56 119.7(4) ?
C55 C56 H56 119.7(3) ?
C56 C57 C58 119.6(6) ?
C56 C57 H57 120.2(4) ?
C58 C57 H57 120.2(3) ?
C53 C58 C57 118.9(4) yes
C53 C58 C59 121.3(4) yes
C57 C58 C59 119.7(5) yes
C58 C59 C69 123.9(4) yes
C58 C59 C51 120.1(4) yes
C69 C59 C51 87.9(3) yes
C58 C59 H59 107.7(3) ?
C69 C59 H59 107.7(2) ?
C51 C59 H59 107.7(3) ?
C69 C61 C62 116.1(4) yes
C69 C61 C51 89.0(3) yes
C62 C61 C51 107.9(4) yes
C69 C61 H61 113.8(2) ?
C62 C61 H61 113.8(2) ?
C51 C61 H61 113.8(2) ?
O52 C62 C61 119.8(4) yes
O52 C62 S52 119.4(4) yes
C61 C62 S52 120.8(3) yes
C68 C63 C64 121.4(5) yes
C68 C63 S52 124.1(3) yes
C64 C63 S52 114.6(4) yes
C65 C64 C63 119.6(5) ?
C65 C64 H64 120.2(3) ?
C63 C64 H64 120.2(3) ?
C64 C65 C66 120.0(4) ?
C64 C65 H65 120.0(3) ?
C66 C65 H65 120.0(3) ?
C65 C66 C67 118.8(5) ?
C65 C66 H66 120.6(3) ?
C67 C66 H66 120.6(3) ?
C68 C67 C66 121.1(5) ?
C68 C67 H67 119.4(3) ?
C66 C67 H67 119.4(3) ?
C63 C68 C67 119.1(4) yes
C63 C68 C69 121.7(4) yes
C67 C68 C69 119.1(4) yes
C68 C69 C61 120.1(4) yes
C68 C69 C59 121.3(4) yes
C61 C69 C59 87.1(3) yes
C68 C69 H69 108.8(3) ?
C61 C69 H69 108.8(2) ?
C59 C69 H69 108.8(2) ?

loop_
_geom_bond_atom_site_label_1
_geom_bond_atom_site_label_2
_geom_bond_site_symmetry_2
_geom_bond_distance
_geom_bond_publ_flag
S1 C2 . 1.754(7) yes
S1 C3 . 1.765(6) yes
S2 C13 . 1.758(5) yes
S2 C12 . 1.777(6) yes
O1 C2 . 1.207(8) yes
O2 C12 . 1.201(7) yes
C1 C2 . 1.501(7) yes
C1 C11 . 1.543(8) yes
C1 C9 . 1.552(7) yes
C1 H1 . 0.98 ?
C3 C8 . 1.377(6) yes
C3 C4 . 1.403(9) ?
C4 C5 . 1.391(10) ?
C4 H4 . 0.93 ?
C5 C6 . 1.371(9) ?
C5 H5 . 0.93 ?
C6 C7 . 1.384(8) ?
C6 H6 . 0.93 ?
C7 C8 . 1.384(8) ?
C7 H7 . 0.93 ?
C8 C9 . 1.506(7) yes
C9 C19 . 1.561(7) yes
C9 H9 . 0.98 ?
C11 C12 . 1.495(7) yes
C11 C19 . 1.547(6) yes
C11 H11 . 0.98 ?
C13 C18 . 1.400(6) yes
C13 C14 . 1.418(7) ?
C14 C15 . 1.345(9) ?
C14 H14 . 0.93 ?
C15 C16 . 1.382(9) ?
C15 H15 . 0.93 ?
C16 C17 . 1.360(9) ?
C16 H16 . 0.93 ?
C17 C18 . 1.386(7) ?
C17 H17 . 0.93 ?
C18 C19 . 1.489(7) ?
C19 H19 . 0.98 ?
S51 C53 . 1.774(6) yes
S51 C52 . 1.778(6) yes
S52 C62 . 1.730(5) yes
S52 C63 . 1.768(5) yes
O51 C52 . 1.206(7) yes
O52 C62 . 1.195(6) yes
C51 C52 . 1.488(8) yes
C51 C61 . 1.551(6) yes
C51 C59 . 1.565(6) yes
C51 H51 . 0.98 ?
C53 C54 . 1.384(7) ?
C53 C58 . 1.378(7) yes
C54 C55 . 1.365(10) ?
C54 H54 . 0.93 ?
C55 C56 . 1.392(11) ?
C55 H55 . 0.93 ?
C56 C57 . 1.395(8) ?
C56 H56 . 0.93 ?
C57 C58 . 1.397(7) ?
C57 H57 . 0.93 ?
C58 C59 . 1.484(6) yes
C59 C69 . 1.562(5) yes
C59 H59 . 0.98 ?
C61 C69 . 1.545(6) yes
C61 C62 . 1.539(7) yes
C61 H61 . 0.98 ?
C63 C68 . 1.366(7) yes
C63 C64 . 1.400(6) ?
C64 C65 . 1.379(8) ?
C64 H64 . 0.93 ?
C65 C66 . 1.401(9) ?
C65 H65 . 0.93 ?
C66 C67 . 1.402(7) ?
C66 H66 . 0.93 ?
C67 C68 . 1.379(6) ?
C67 H67 . 0.93 ?
C68 C69 . 1.501(5) yes
C69 H69 . 0.98 ?

loop_
_geom_torsion_atom_site_label_1
_geom_torsion_atom_site_label_2
_geom_torsion_atom_site_label_3
_geom_torsion_atom_site_label_4
_geom_torsion
C11 C1 C2 O1 -60.8(7)
C9 C1 C2 O1 -160.0(5)
C11 C1 C2 S1 114.9(5)
C9 C1 C2 S1 15.7(7)
C3 S1 C2 O1 -179.1(5)
C3 S1 C2 C1 5.1(5)
C2 S1 C3 C8 -11.8(5)
C2 S1 C3 C4 164.6(4)
C8 C3 C4 C5 -1.0(9)
S1 C3 C4 C5 -177.5(5)
C3 C4 C5 C6 -2.1(10)
C4 C5 C6 C7 2.5(10)
C5 C6 C7 C8 0.1(10)
C4 C3 C8 C7 3.6(8)
S1 C3 C8 C7 179.8(5)
C4 C3 C8 C9 179.7(5)
S1 C3 C8 C9 -4.1(7)
C6 C7 C8 C3 -3.2(10)
C6 C7 C8 C9 -179.3(6)
C3 C8 C9 C1 29.5(7)
C7 C8 C9 C1 -154.4(5)
C3 C8 C9 C19 -78.8(6)
C7 C8 C9 C19 97.3(6)
C2 C1 C9 C8 -35.0(7)
C11 C1 C9 C8 -148.4(4)
C2 C1 C9 C19 91.1(5)
C11 C1 C9 C19 -22.3(3)
C2 C1 C11 C12 145.1(5)
C9 C1 C11 C12 -97.2(4)
C2 C1 C11 C19 -95.2(5)
C9 C1 C11 C19 22.5(3)
C1 C11 C12 O2 -69.4(7)
C19 C11 C12 O2 -169.1(6)
C1 C11 C12 S2 105.6(5)
C19 C11 C12 S2 6.0(7)
C13 S2 C12 O2 -167.9(5)
C13 S2 C12 C11 16.8(5)
C12 S2 C13 C18 -19.8(4)
C12 S2 C13 C14 159.7(4)
C18 C13 C14 C15 -0.6(7)
S2 C13 C14 C15 180.0(4)
C13 C14 C15 C16 -0.4(9)
C14 C15 C16 C17 3.3(10)
C15 C16 C17 C18 -5.3(10)
C16 C17 C18 C13 4.3(8)
C16 C17 C18 C19 -175.5(5)
C14 C13 C18 C17 -1.3(7)
S2 C13 C18 C17 178.2(4)
C14 C13 C18 C19 178.5(4)
S2 C13 C18 C19 -2.1(6)
C17 C18 C19 C11 -149.5(5)
C13 C18 C19 C11 30.7(6)
C17 C18 C19 C9 103.9(5)
C13 C18 C19 C9 -75.9(5)
C12 C11 C19 C18 -32.3(7)
C1 C11 C19 C18 -145.8(4)
C12 C11 C19 C9 91.0(5)
C1 C11 C19 C9 -22.4(3)
C8 C9 C19 C18 -87.1(5)
C1 C9 C19 C18 146.8(4)
C8 C9 C19 C11 148.4(4)
C1 C9 C19 C11 22.3(3)
C61 C51 C52 O51 -62.1(7)
C59 C51 C52 O51 -158.5(5)
C61 C51 C52 S51 114.8(4)
C59 C51 C52 S51 18.5(6)
C53 S51 C52 O51 -173.8(5)
C53 S51 C52 C51 9.0(5)
C52 S51 C53 C54 159.7(4)
C52 S51 C53 C58 -21.8(4)
C58 C53 C54 C55 -0.5(7)
S51 C53 C54 C55 178.0(4)
C53 C54 C55 C56 1.7(7)
C54 C55 C56 C57 -0.8(8)
C55 C56 C57 C58 -1.3(8)
C54 C53 C58 C57 -1.6(6)
S51 C53 C58 C57 -180.0(3)
C54 C53 C58 C59 -177.3(4)
S51 C53 C58 C59 4.3(6)
C56 C57 C58 C53 2.4(7)
C56 C57 C58 C59 178.3(4)
C53 C58 C59 C69 -80.4(5)
C57 C58 C59 C69 103.8(5)
C53 C58 C59 C51 29.3(6)
C57 C58 C59 C51 -146.5(4)
C52 C51 C59 C58 -40.7(6)
C61 C51 C59 C58 -151.1(4)
C52 C51 C59 C69 87.8(4)
C61 C51 C59 C69 -22.6(3)
C52 C51 C61 C69 -94.0(4)
C59 C51 C61 C69 22.9(3)
C52 C51 C61 C62 148.9(4)
C59 C51 C61 C62 -94.3(4)
C69 C61 C62 O52 -158.4(4)
C51 C61 C62 O52 -60.5(6)
C69 C61 C62 S52 21.5(6)
C51 C61 C62 S52 119.4(4)
C63 S52 C62 O52 -176.9(4)
C63 S52 C62 C61 3.2(5)
C62 S52 C63 C68 -16.5(5)
C62 S52 C63 C64 164.5(4)
C68 C63 C64 C65 -0.4(7)
S52 C63 C64 C65 178.6(4)
C63 C64 C65 C66 0.7(8)
C64 C65 C66 C67 -0.4(8)
C65 C66 C67 C68 -0.1(8)
C64 C63 C68 C67 0.0(7)
S52 C63 C68 C67 -179.0(4)
C64 C63 C68 C69 -178.2(4)
S52 C63 C68 C69 2.9(6)
C66 C67 C68 C63 0.3(7)
C66 C67 C68 C69 178.5(4)
C63 C68 C69 C61 26.5(6)
C67 C68 C69 C61 -151.7(4)
C63 C68 C69 C59 -80.0(5)
C67 C68 C69 C59 101.8(5)
C62 C61 C69 C68 -38.3(6)
C51 C61 C69 C68 -147.8(4)
C62 C61 C69 C59 86.6(4)
C51 C61 C69 C59 -22.9(3)
C58 C59 C69 C68 -88.1(6)
C51 C59 C69 C68 146.5(4)
C58 C59 C69 C61 148.0(4)
C51 C59 C69 C61 22.7(3)

loop_
_cod_related_entry_id
_cod_related_entry_database
_cod_related_entry_code
1 ChemSpider 24727549
